data_2219055
loop_
_publ_author_name
'Wang, Guo-Xi'
'Ye, Heng-Yun'

_publ_section_title
<i>catena</i>-Poly[[chloridocobalt(II)]-\m-5-(8-quinolyloxymethyl)tetrazolato-\k^4^<i>N</i>^5^,<i>O</i>,<i>N</i>^1^:<i>N</i>^4^]
_journal_coeditor_code HY2140
_journal_issue 8
_journal_name_full 'Acta Crystallographica Section E'
_journal_page_first m1006
_journal_paper_doi 10.1107/S1600536808020205
_journal_volume 64
_journal_year 2008
_chemical_formula_iupac '[Co (C11 H8 N5 O) Cl]'
_chemical_formula_moiety 'C11 H8 Cl Co N5 O'
_chemical_formula_sum 'C11 H8 Cl Co N5 O'
_chemical_formula_weight 320.60
_chemical_name_systematic
;
catena-Poly[[chloridocobalt(II)]-\m-5-(8-quinolyloxymethyl)tetrazolato-
\k^4^N^5^,O,N^1^:N^4^]
;
_space_group_IT_number 14
_symmetry_cell_setting monoclinic
_symmetry_space_group_name_Hall '-P 2ybc'
_symmetry_space_group_name_H-M 'P 1 21/c 1'
_atom_sites_solution_hydrogens geom
_atom_sites_solution_primary direct
_atom_sites_solution_secondary difmap
_audit_creation_method SHELXL97
_cell_angle_alpha 90.00
_cell_angle_beta 96.757(10)
_cell_angle_gamma 90.00
_cell_formula_units_Z 4
_cell_length_a 7.0289(11)
_cell_length_b 8.4331(11)
_cell_length_c 20.220(4)
_cell_measurement_reflns_used 2846
_cell_measurement_temperature 293(2)
_cell_measurement_theta_max 27.91
_cell_measurement_theta_min 2.62
_cell_volume 1190.2(3)
_computing_cell_refinement 'CrystalClear (Rigaku, 2005)'
_computing_data_collection 'CrystalClear (Rigaku, 2005)'
_computing_data_reduction 'CrystalClear (Rigaku, 2005)'
_computing_molecular_graphics 'SHELXTL (Sheldrick, 2008)'
_computing_publication_material 'SHELXTL (Sheldrick, 2008)'
_computing_structure_refinement 'SHELXL97 (Sheldrick, 2008)'
_computing_structure_solution 'SHELXS97 (Sheldrick, 2008)'
_diffrn_ambient_temperature 293(2)
_diffrn_detector_area_resol_mean 13.6612
_diffrn_measured_fraction_theta_full 0.996
_diffrn_measured_fraction_theta_max 0.996
_diffrn_measurement_device_type 'Rigaku SCXmini CCD area-detector'
_diffrn_measurement_method \w
_diffrn_radiation_monochromator graphite
_diffrn_radiation_source 'fine-focus sealed tube'
_diffrn_radiation_type MoK\a
_diffrn_radiation_wavelength 0.71073
_diffrn_reflns_av_R_equivalents 0.0469
_diffrn_reflns_av_sigmaI/netI 0.0368
_diffrn_reflns_limit_h_max 9
_diffrn_reflns_limit_h_min -9
_diffrn_reflns_limit_k_max 11
_diffrn_reflns_limit_k_min -11
_diffrn_reflns_limit_l_max 26
_diffrn_reflns_limit_l_min -26
_diffrn_reflns_number 12192
_diffrn_reflns_theta_full 27.91
_diffrn_reflns_theta_max 27.91
_diffrn_reflns_theta_min 2.62
_diffrn_standards_number 0
_exptl_absorpt_coefficient_mu 1.664
_exptl_absorpt_correction_T_max 0.798
_exptl_absorpt_correction_T_min 0.701
_exptl_absorpt_correction_type multi-scan
_exptl_absorpt_process_details '(CrystalClear; Rigaku, 2005)'
_exptl_crystal_colour purple
_exptl_crystal_density_diffrn 1.789
_exptl_crystal_density_method 'not measured'
_exptl_crystal_description prism
_exptl_crystal_F_000 644
_exptl_crystal_size_max 0.20
_exptl_crystal_size_mid 0.18
_exptl_crystal_size_min 0.14
_refine_diff_density_max 0.387
_refine_diff_density_min -0.373
_refine_ls_extinction_method none
_refine_ls_goodness_of_fit_ref 1.077
_refine_ls_hydrogen_treatment constr
_refine_ls_matrix_type full
_refine_ls_number_parameters 172
_refine_ls_number_reflns 2846
_refine_ls_number_restraints 0
_refine_ls_restrained_S_all 1.077
_refine_ls_R_factor_all 0.0506
_refine_ls_R_factor_gt 0.0396
_refine_ls_shift/su_max 0.000
_refine_ls_shift/su_mean 0.000
_refine_ls_structure_factor_coef Fsqd
_refine_ls_weighting_details 'calc w = 1/[\s^2^(Fo^2^)+(0.0449P)^2^+0.5457P] where P=(Fo^2^+2Fc^2^)/3'
_refine_ls_weighting_scheme calc
_refine_ls_wR_factor_gt 0.0951
_refine_ls_wR_factor_ref 0.1006
_reflns_number_gt 2385
_reflns_number_total 2846
_reflns_threshold_expression I>2\s(I)
_cod_data_source_file hy2140.cif
_cod_data_source_block I
_cod_original_sg_symbol_H-M 'P 21/c'
_cod_database_code 2219055
_cod_database_fobs_code 2219055

loop_
_symmetry_equiv_pos_as_xyz
'x, y, z'
'-x, y+1/2, -z+1/2'
'-x, -y, -z'
'x, -y-1/2, z-1/2'

loop_
_atom_site_type_symbol
_atom_site_label
_atom_site_fract_x
_atom_site_fract_y
_atom_site_fract_z
_atom_site_U_iso_or_equiv
_atom_site_adp_type
_atom_site_calc_flag
_atom_site_refinement_flags
_atom_site_occupancy
Co Co1 0.19156(5) 0.40223(4) 0.221382(16) 0.02932(13) Uani d . 1
C C1 0.5028(3) 0.1574(3) 0.24542(12) 0.0287(5) Uani d . 1
C C2 0.4852(4) 0.1332(4) 0.17171(13) 0.0380(6) Uani d . 1
H H2A 0.6097 0.1391 0.1556 0.046 Uiso calc R 1
H H2B 0.4281 0.0310 0.1596 0.046 Uiso calc R 1
C C3 0.2568(4) 0.2342(3) 0.08430(11) 0.0279(5) Uani d . 1
C C4 0.3194(4) 0.1528(4) 0.03257(13) 0.0376(6) Uani d . 1
H H4A 0.4403 0.1065 0.0375 0.045 Uiso calc R 1
C C5 0.1997(4) 0.1392(4) -0.02832(13) 0.0404(7) Uani d . 1
H H5A 0.2424 0.0841 -0.0636 0.049 Uiso calc R 1
C C6 0.0216(4) 0.2065(3) -0.03590(13) 0.0369(6) Uani d . 1
H H6A -0.0553 0.1978 -0.0764 0.044 Uiso calc R 1
C C7 -0.0466(4) 0.2890(3) 0.01735(12) 0.0303(5) Uani d . 1
C C8 -0.2301(4) 0.3590(4) 0.01327(14) 0.0403(6) Uani d . 1
H H8A -0.3132 0.3524 -0.0260 0.048 Uiso calc R 1
C C9 -0.2846(4) 0.4360(4) 0.06704(15) 0.0454(7) Uani d . 1
H H9A -0.4052 0.4825 0.0647 0.054 Uiso calc R 1
C C10 -0.1581(4) 0.4453(4) 0.12616(14) 0.0375(6) Uani d . 1
H H10A -0.1980 0.4984 0.1624 0.045 Uiso calc R 1
C C11 0.0727(3) 0.3037(3) 0.07850(11) 0.0253(5) Uani d . 1
N N1 0.6256(3) 0.0865(3) 0.29043(10) 0.0303(5) Uani d . 1
N N2 0.5887(3) 0.1467(3) 0.34993(10) 0.0362(5) Uani d . 1
N N3 0.4486(3) 0.2482(3) 0.34007(11) 0.0359(5) Uani d . 1
N N4 0.3906(3) 0.2574(3) 0.27357(10) 0.0309(5) Uani d . 1
N N5 0.0151(3) 0.3818(2) 0.13259(10) 0.0272(4) Uani d . 1
Cl Cl1 -0.00233(11) 0.49197(11) 0.29524(4) 0.0531(2) Uani d . 1
O O1 0.3637(3) 0.2596(2) 0.14477(8) 0.0324(4) Uani d . 1

loop_
_atom_site_aniso_label
_atom_site_aniso_U_11
_atom_site_aniso_U_22
_atom_site_aniso_U_33
_atom_site_aniso_U_12
_atom_site_aniso_U_13
_atom_site_aniso_U_23
Co1 0.0282(2) 0.0378(2) 0.02076(19) 0.00290(14) -0.00200(13) -0.00415(14)
C1 0.0287(12) 0.0331(13) 0.0232(12) 0.0014(10) -0.0014(9) 0.0009(10)
C2 0.0440(16) 0.0439(16) 0.0246(13) 0.0178(12) -0.0024(11) 0.0015(12)
C3 0.0333(13) 0.0308(12) 0.0183(11) 0.0017(10) -0.0019(9) 0.0010(10)
C4 0.0387(15) 0.0451(15) 0.0286(13) 0.0113(12) 0.0018(11) -0.0043(12)
C5 0.0511(17) 0.0481(16) 0.0221(13) 0.0060(13) 0.0041(11) -0.0077(12)
C6 0.0450(15) 0.0441(16) 0.0197(12) 0.0004(12) -0.0036(11) -0.0027(11)
C7 0.0346(13) 0.0333(13) 0.0217(12) -0.0004(10) -0.0026(10) 0.0012(10)
C8 0.0356(15) 0.0532(17) 0.0287(14) 0.0039(12) -0.0099(11) -0.0020(13)
C9 0.0330(14) 0.063(2) 0.0376(16) 0.0142(13) -0.0065(12) -0.0070(14)
C10 0.0343(14) 0.0457(16) 0.0312(14) 0.0101(12) -0.0011(11) -0.0056(12)
C11 0.0283(12) 0.0278(12) 0.0189(11) -0.0020(9) -0.0010(9) 0.0001(9)
N1 0.0345(11) 0.0343(11) 0.0204(10) -0.0012(9) -0.0031(8) 0.0026(8)
N2 0.0473(14) 0.0382(12) 0.0214(11) -0.0021(10) -0.0027(9) 0.0010(9)
N3 0.0448(13) 0.0405(13) 0.0216(10) -0.0018(10) 0.0005(9) 0.0005(9)
N4 0.0357(12) 0.0329(11) 0.0235(10) -0.0008(9) 0.0012(9) -0.0010(9)
N5 0.0286(10) 0.0318(11) 0.0205(10) 0.0008(8) -0.0008(8) -0.0019(8)
Cl1 0.0478(4) 0.0800(6) 0.0326(4) 0.0160(4) 0.0090(3) -0.0097(4)
O1 0.0347(10) 0.0374(10) 0.0227(9) 0.0098(7) -0.0072(7) -0.0021(8)

loop_
_atom_type_symbol
_atom_type_description
_atom_type_scat_dispersion_real
_atom_type_scat_dispersion_imag
_atom_type_scat_source
C C 0.0033 0.0016 'International Tables Vol C Tables 4.2.6.8 and 6.1.1.4'
H H 0.0000 0.0000 'International Tables Vol C Tables 4.2.6.8 and 6.1.1.4'
N N 0.0061 0.0033 'International Tables Vol C Tables 4.2.6.8 and 6.1.1.4'
O O 0.0106 0.0060 'International Tables Vol C Tables 4.2.6.8 and 6.1.1.4'
Cl Cl 0.1484 0.1585 'International Tables Vol C Tables 4.2.6.8 and 6.1.1.4'
Co Co 0.3494 0.9721 'International Tables Vol C Tables 4.2.6.8 and 6.1.1.4'

loop_
_geom_angle_atom_site_label_1
_geom_angle_atom_site_label_2
_geom_angle_atom_site_label_3
_geom_angle_site_symmetry_1
_geom_angle_site_symmetry_3
_geom_angle
_geom_angle_publ_flag
N1 Co1 N4 2_655 . 96.46(9) y
N1 Co1 N5 2_655 . 106.43(8) y
N4 Co1 N5 . . 134.43(8) y
N1 Co1 Cl1 2_655 . 104.93(7) y
N4 Co1 Cl1 . . 106.62(7) y
N5 Co1 Cl1 . . 104.74(6) y
N1 Co1 O1 2_655 . 86.22(8) y
N4 Co1 O1 . . 70.65(7) y
N5 Co1 O1 . . 72.16(7) y
Cl1 Co1 O1 . . 168.82(6) y
N1 C1 N4 . . 111.4(2) ?
N1 C1 C2 . . 126.6(2) ?
N4 C1 C2 . . 122.1(2) ?
O1 C2 C1 . . 104.7(2) ?
O1 C2 H2A . . 110.8 ?
C1 C2 H2A . . 110.8 ?
O1 C2 H2B . . 110.8 ?
C1 C2 H2B . . 110.8 ?
H2A C2 H2B . . 108.9 ?
C4 C3 O1 . . 124.6(2) ?
C4 C3 C11 . . 121.3(2) ?
O1 C3 C11 . . 114.1(2) ?
C3 C4 C5 . . 119.7(3) ?
C3 C4 H4A . . 120.1 ?
C5 C4 H4A . . 120.1 ?
C6 C5 C4 . . 120.6(2) ?
C6 C5 H5A . . 119.7 ?
C4 C5 H5A . . 119.7 ?
C5 C6 C7 . . 120.5(2) ?
C5 C6 H6A . . 119.7 ?
C7 C6 H6A . . 119.7 ?
C8 C7 C6 . . 123.4(2) ?
C8 C7 C11 . . 117.3(2) ?
C6 C7 C11 . . 119.3(2) ?
C9 C8 C7 . . 119.6(2) ?
C9 C8 H8A . . 120.2 ?
C7 C8 H8A . . 120.2 ?
C8 C9 C10 . . 119.8(3) ?
C8 C9 H9A . . 120.1 ?
C10 C9 H9A . . 120.1 ?
N5 C10 C9 . . 123.0(3) ?
N5 C10 H10A . . 118.5 ?
C9 C10 H10A . . 118.5 ?
N5 C11 C3 . . 119.0(2) ?
N5 C11 C7 . . 122.4(2) ?
C3 C11 C7 . . 118.6(2) ?
C1 N1 N2 . . 105.3(2) ?
C1 N1 Co1 . 2_645 129.11(17) ?
N2 N1 Co1 . 2_645 125.07(16) ?
N3 N2 N1 . . 109.3(2) ?
N2 N3 N4 . . 108.8(2) ?
C1 N4 N3 . . 105.3(2) ?
C1 N4 Co1 . . 124.09(17) ?
N3 N4 Co1 . . 130.42(17) ?
C10 N5 C11 . . 117.9(2) ?
C10 N5 Co1 . . 120.22(17) ?
C11 N5 Co1 . . 121.84(16) ?
C3 O1 C2 . . 117.5(2) ?
C3 O1 Co1 . . 112.87(14) ?
C2 O1 Co1 . . 116.81(15) ?

loop_
_geom_bond_atom_site_label_1
_geom_bond_atom_site_label_2
_geom_bond_site_symmetry_2
_geom_bond_distance
_geom_bond_publ_flag
Co1 N1 2_655 2.049(2) y
Co1 N4 . 2.053(2) y
Co1 N5 . 2.066(2) y
Co1 Cl1 . 2.2670(8) y
Co1 O1 . 2.3979(18) y
C1 N1 . 1.321(3) ?
C1 N4 . 1.327(3) ?
C1 C2 . 1.495(3) ?
C2 O1 . 1.433(3) ?
C2 H2A . 0.9700 ?
C2 H2B . 0.9700 ?
C3 C4 . 1.366(3) ?
C3 O1 . 1.375(3) ?
C3 C11 . 1.413(3) ?
C4 C5 . 1.412(4) ?
C4 H4A . 0.9300 ?
C5 C6 . 1.366(4) ?
C5 H5A . 0.9300 ?
C6 C7 . 1.413(4) ?
C6 H6A . 0.9300 ?
C7 C8 . 1.412(4) ?
C7 C11 . 1.415(3) ?
C8 C9 . 1.360(4) ?
C8 H8A . 0.9300 ?
C9 C10 . 1.406(4) ?
C9 H9A . 0.9300 ?
C10 N5 . 1.322(3) ?
C10 H10A . 0.9300 ?
C11 N5 . 1.378(3) ?
N1 N2 . 1.359(3) ?
N1 Co1 2_645 2.049(2) ?
N2 N3 . 1.302(3) ?
N3 N4 . 1.361(3) ?

loop_
_geom_hbond_atom_site_label_D
_geom_hbond_atom_site_label_H
_geom_hbond_atom_site_label_A
_geom_hbond_site_symmetry_A
_geom_hbond_distance_DH
_geom_hbond_distance_HA
_geom_hbond_distance_DA
_geom_hbond_angle_DHA
_geom_hbond_publ_flag
C2 H2B N3 2_645 0.97 2.54 3.292(4) 135 y
C8 H8A N2 4_465 0.93 2.52 3.398(4) 157 y
